data_7156018
loop_
_publ_author_name
'Anitha, Mandala'
'Swamy, K. C. Kumara'

_publ_section_title
;
 Synthesis of thiazolidine-thiones, imino-thiazolidines and oxazolidines
 via the base promoted cyclisation of epoxy-sulfonamides and
 heterocumulenes.
;
_journal_issue 3
_journal_name_full 'Organic &amp; biomolecular chemistry'
_journal_page_first 402
_journal_page_last 413
_journal_paper_doi 10.1039/c7ob02915b
_journal_volume 16
_journal_year 2018
_chemical_formula_sum 'C22 H28 N O5 P S'
_chemical_formula_weight 449.48
_space_group_IT_number 14
_space_group_name_Hall '-P 2ybc'
_space_group_name_H-M_alt 'P 1 21/c 1'
_symmetry_cell_setting monoclinic
_symmetry_space_group_name_Hall '-P 2ybc'
_symmetry_space_group_name_H-M 'P 1 21/c 1'
_atom_sites_solution_hydrogens geom
_atom_sites_solution_primary direct
_atom_sites_solution_secondary difmap
_audit_creation_method SHELXL-97
_audit_update_record
;
2017-11-24 deposited with the CCDC.
2017-12-05 downloaded from the CCDC.
;
_cell_angle_alpha 90.00
_cell_angle_beta 98.0030(10)
_cell_angle_gamma 90.00
_cell_formula_units_Z 4
_cell_length_a 15.4813(7)
_cell_length_b 13.2156(6)
_cell_length_c 11.7370(4)
_cell_measurement_reflns_used 9927
_cell_measurement_temperature 293(2)
_cell_measurement_theta_max 25.92
_cell_measurement_theta_min 2.33
_cell_volume 2377.94(17)
_computing_cell_refinement 'Bruker SAINT'
_computing_data_collection 'Bruker APEX2'
_computing_data_reduction 'Bruker SAINT'
_computing_molecular_graphics 'Bruker SHELXTL'
_computing_publication_material 'Bruker SHELXTL'
_computing_structure_refinement 'SHELXL-2014 (Sheldrick 2014)'
_computing_structure_solution 'SHELXS-97 (Sheldrick, 2008)'
_diffrn_ambient_temperature 293(2)
_diffrn_measured_fraction_theta_full 0.996
_diffrn_measured_fraction_theta_max 0.996
_diffrn_measurement_device_type 'Bruker APEX-II CCD'
_diffrn_measurement_method '\f and \w scans'
_diffrn_radiation_monochromator graphite
_diffrn_radiation_source 'fine-focus sealed tube'
_diffrn_radiation_type MoK\a
_diffrn_radiation_wavelength 0.71073
_diffrn_reflns_av_R_equivalents 0.0406
_diffrn_reflns_av_sigmaI/netI 0.0165
_diffrn_reflns_limit_h_max 18
_diffrn_reflns_limit_h_min -18
_diffrn_reflns_limit_k_max 15
_diffrn_reflns_limit_k_min -15
_diffrn_reflns_limit_l_max 13
_diffrn_reflns_limit_l_min -12
_diffrn_reflns_number 48349
_diffrn_reflns_theta_full 25.00
_diffrn_reflns_theta_max 25.00
_diffrn_reflns_theta_min 2.33
_exptl_absorpt_coefficient_mu 0.235
_exptl_crystal_colour colourless
_exptl_crystal_density_diffrn 1.256
_exptl_crystal_density_method 'not measured'
_exptl_crystal_description blocks
_exptl_crystal_F_000 952
_exptl_crystal_recrystallization_method 'Re-crystallisation from solvent'
_exptl_crystal_size_max 0.24
_exptl_crystal_size_mid 0.22
_exptl_crystal_size_min 0.18
_refine_diff_density_max 0.798
_refine_diff_density_min -0.617
_refine_diff_density_rms 0.051
_refine_ls_extinction_method none
_refine_ls_goodness_of_fit_ref 1.051
_refine_ls_hydrogen_treatment mixed
_refine_ls_matrix_type full
_refine_ls_number_parameters 280
_refine_ls_number_reflns 4165
_refine_ls_number_restraints 0
_refine_ls_restrained_S_all 1.051
_refine_ls_R_factor_all 0.0757
_refine_ls_R_factor_gt 0.0625
_refine_ls_shift/su_max 0.003
_refine_ls_shift/su_mean 0.000
_refine_ls_structure_factor_coef Fsqd
_refine_ls_weighting_details 'calc w=1/[\s^2^(Fo^2^)+(0.0906P)^2^+1.8488P] where P=(Fo^2^+2Fc^2^)/3'
_refine_ls_weighting_scheme calc
_refine_ls_wR_factor_gt 0.1686
_refine_ls_wR_factor_ref 0.1792
_reflns_number_gt 3357
_reflns_number_total 4165
_reflns_threshold_expression >2sigma(I)
_cod_data_source_file c7ob02915b2.cif
_cod_data_source_block Compound49
_cod_depositor_comments
;
The following automatic conversions were performed:

'_symmetry_cell_setting' value 'Monoclinic' changed to 'monoclinic'
according to
/home/data/users/saulius/crontab/automatic-downloads/rss-feeds/RSC/lib/dictionaries/cif_core.dic
dictionary named 'cif_core.dic' version 2.4.2 from 2011-04-26.

Automatic conversion script
Id: cif_fix_values 4973 2017-02-22 13:04:09Z antanas 

 Adding full bibliography for 7156017--7156021.cif.
;
_cod_original_sg_symbol_H-M P2(1)/c
_cod_database_code 7156018

loop_
_symmetry_equiv_pos_as_xyz
'x, y, z'
'-x, y+1/2, -z+1/2'
'-x, -y, -z'
'x, -y-1/2, z-1/2'

loop_
_atom_site_label
_atom_site_type_symbol
_atom_site_fract_x
_atom_site_fract_y
_atom_site_fract_z
_atom_site_U_iso_or_equiv
_atom_site_adp_type
_atom_site_occupancy
_atom_site_symmetry_multiplicity
_atom_site_calc_flag
_atom_site_refinement_flags
S1 S 0.15857(6) 0.40238(6) 0.14124(8) 0.0626(3) Uani 1 1 d .
P1 P 0.38035(5) 0.60773(7) 0.30559(7) 0.0591(3) Uani 1 1 d .
O2 O 0.44956(14) 0.6745(2) 0.25349(17) 0.0714(7) Uani 1 1 d .
O3 O 0.39054(14) 0.6403(2) 0.43565(17) 0.0686(6) Uani 1 1 d .
O5 O 0.09749(18) 0.4282(2) 0.0430(2) 0.0793(7) Uani 1 1 d .
O4 O 0.21323(18) 0.31537(17) 0.1379(3) 0.0881(8) Uani 1 1 d .
N1 N 0.22837(19) 0.49420(19) 0.1707(3) 0.0604(7) Uani 1 1 d .
O1 O 0.39091(17) 0.4988(2) 0.2886(3) 0.0932(9) Uani 1 1 d .
C9 C 0.26533(16) 0.7675(2) 0.2578(2) 0.0436(6) Uani 1 1 d .
C7 C 0.21294(18) 0.59631(19) 0.1916(2) 0.0461(6) Uani 1 1 d .
C6 C 0.27699(18) 0.6557(2) 0.2450(2) 0.0469(6) Uani 1 1 d .
C14 C 0.28327(19) 0.8336(2) 0.1725(2) 0.0537(7) Uani 1 1 d .
H14 H 0.3012 0.8080 0.1059 0.064 Uiso 1 1 calc R
C17 C 0.0135(2) 0.4070(2) 0.2492(3) 0.0642(8) Uani 1 1 d .
H17 H -0.0173 0.4260 0.1787 0.077 Uiso 1 1 calc R
C10 C 0.2383(2) 0.8091(2) 0.3552(2) 0.0566(7) Uani 1 1 d .
H10 H 0.2254 0.7666 0.4137 0.068 Uiso 1 1 calc R
C8 C 0.12423(19) 0.6355(2) 0.1477(3) 0.0582(8) Uani 1 1 d .
H8A H 0.0816 0.6002 0.1847 0.087 Uiso 1 1 calc R
H8B H 0.1124 0.6250 0.0661 0.087 Uiso 1 1 calc R
H8C H 0.1216 0.7065 0.1640 0.087 Uiso 1 1 calc R
C16 C 0.1016(2) 0.3910(2) 0.2600(3) 0.0560(7) Uani 1 1 d .
C13 C 0.2750(2) 0.9367(2) 0.1848(3) 0.0648(8) Uani 1 1 d .
H13 H 0.2879 0.9791 0.1262 0.078 Uiso 1 1 calc R
C12 C 0.2480(2) 0.9788(2) 0.2815(3) 0.0668(9) Uani 1 1 d .
C11 C 0.2303(2) 0.9126(2) 0.3670(3) 0.0659(9) Uani 1 1 d .
H11 H 0.2126 0.9385 0.4337 0.079 Uiso 1 1 calc R
C18 C -0.0292(2) 0.3947(3) 0.3433(4) 0.0736(10) Uani 1 1 d .
H18 H -0.0890 0.4061 0.3357 0.088 Uiso 1 1 calc R
C21 C 0.1472(3) 0.3627(3) 0.3653(4) 0.0792(10) Uani 1 1 d .
H21 H 0.2071 0.3521 0.3727 0.095 Uiso 1 1 calc R
C19 C 0.0146(3) 0.3658(2) 0.4490(3) 0.0746(10) Uani 1 1 d .
C20 C 0.1039(3) 0.3506(3) 0.4578(4) 0.0877(12) Uani 1 1 d .
H20 H 0.1349 0.3318 0.5283 0.105 Uiso 1 1 calc R
C2 C 0.5313(2) 0.7242(5) 0.4380(3) 0.0899(13) Uani 1 1 d .
C22 C -0.0326(4) 0.3508(3) 0.5511(4) 0.1101(17) Uani 1 1 d .
H22A H -0.0846 0.3913 0.5423 0.165 Uiso 1 1 calc R
H22B H 0.0045 0.3706 0.6199 0.165 Uiso 1 1 calc R
H22C H -0.0480 0.2807 0.5565 0.165 Uiso 1 1 calc R
C3 C 0.4716(3) 0.6592(5) 0.4997(3) 0.121(2) Uani 1 1 d .
H3A H 0.5003 0.5951 0.5197 0.146 Uiso 1 1 calc R
H3B H 0.4627 0.6926 0.5707 0.146 Uiso 1 1 calc R
C15 C 0.2337(4) 1.0916(3) 0.2939(5) 0.1118(17) Uani 1 1 d .
H15A H 0.2550 1.1268 0.2319 0.168 Uiso 1 1 calc R
H15B H 0.2646 1.1145 0.3659 0.168 Uiso 1 1 calc R
H15C H 0.1726 1.1049 0.2918 0.168 Uiso 1 1 calc R
C1 C 0.5320(3) 0.6869(7) 0.3184(4) 0.164(3) Uani 1 1 d .
H1A H 0.5653 0.7340 0.2784 0.197 Uiso 1 1 calc R
H1B H 0.5621 0.6224 0.3220 0.197 Uiso 1 1 calc R
C5 C 0.6223(3) 0.7070(6) 0.5008(5) 0.154(3) Uani 1 1 d .
H5A H 0.6633 0.7457 0.4645 0.231 Uiso 1 1 calc R
H5B H 0.6366 0.6365 0.4982 0.231 Uiso 1 1 calc R
H5C H 0.6247 0.7281 0.5794 0.231 Uiso 1 1 calc R
C4 C 0.5007(5) 0.8261(6) 0.4361(7) 0.166(3) Uani 1 1 d .
H4A H 0.5473 0.8698 0.4683 0.249 Uiso 1 1 calc R
H4B H 0.4533 0.8311 0.4806 0.249 Uiso 1 1 calc R
H4C H 0.4809 0.8459 0.3581 0.249 Uiso 1 1 calc R
H23 H 0.277(2) 0.483(3) 0.200(3) 0.064(11) Uiso 1 1 d .

loop_
_atom_site_aniso_label
_atom_site_aniso_U_11
_atom_site_aniso_U_22
_atom_site_aniso_U_33
_atom_site_aniso_U_23
_atom_site_aniso_U_13
_atom_site_aniso_U_12
S1 0.0691(5) 0.0418(4) 0.0767(6) -0.0095(3) 0.0100(4) -0.0009(3)
P1 0.0503(5) 0.0711(6) 0.0550(5) 0.0023(4) 0.0038(3) 0.0110(4)
O2 0.0500(12) 0.120(2) 0.0455(11) 0.0015(12) 0.0114(9) 0.0015(12)
O3 0.0545(12) 0.1037(18) 0.0473(12) 0.0130(11) 0.0065(9) -0.0093(12)
O5 0.0942(18) 0.0754(16) 0.0642(14) -0.0114(12) -0.0032(13) -0.0092(13)
O4 0.0947(19) 0.0462(13) 0.127(2) -0.0201(13) 0.0282(16) 0.0054(12)
N1 0.0515(16) 0.0424(14) 0.0872(19) -0.0015(12) 0.0089(14) 0.0045(11)
O1 0.0713(16) 0.0787(18) 0.121(2) -0.0075(15) -0.0166(15) 0.0280(13)
C9 0.0414(13) 0.0471(14) 0.0424(13) -0.0014(11) 0.0061(10) -0.0032(11)
C7 0.0475(15) 0.0412(14) 0.0512(15) 0.0033(11) 0.0125(12) 0.0037(11)
C6 0.0462(15) 0.0511(15) 0.0441(14) 0.0022(11) 0.0088(11) 0.0037(12)
C14 0.0555(17) 0.0610(18) 0.0470(15) -0.0014(13) 0.0154(13) -0.0081(14)
C17 0.0528(18) 0.0597(19) 0.076(2) 0.0033(15) -0.0051(16) -0.0095(14)
C10 0.072(2) 0.0549(17) 0.0452(15) 0.0018(12) 0.0175(14) -0.0025(14)
C8 0.0502(17) 0.0462(15) 0.076(2) -0.0018(14) 0.0028(14) 0.0011(13)
C16 0.0563(17) 0.0370(14) 0.0718(19) 0.0027(13) -0.0015(14) -0.0028(12)
C13 0.078(2) 0.0540(18) 0.0638(19) 0.0111(15) 0.0145(16) -0.0170(16)
C12 0.080(2) 0.0492(17) 0.070(2) -0.0052(15) 0.0063(17) -0.0148(16)
C11 0.088(2) 0.0569(18) 0.0542(17) -0.0141(14) 0.0151(16) -0.0037(16)
C18 0.058(2) 0.063(2) 0.099(3) 0.0030(18) 0.0089(19) -0.0153(16)
C21 0.065(2) 0.083(3) 0.087(3) 0.015(2) -0.0008(19) 0.0144(19)
C19 0.096(3) 0.0438(17) 0.087(3) 0.0030(16) 0.023(2) -0.0206(17)
C20 0.102(3) 0.079(3) 0.076(2) 0.021(2) -0.006(2) 0.005(2)
C2 0.058(2) 0.152(4) 0.059(2) -0.006(2) 0.0070(16) -0.026(2)
C22 0.158(5) 0.078(3) 0.104(3) -0.004(2) 0.052(3) -0.038(3)
C3 0.068(2) 0.239(7) 0.057(2) -0.003(3) 0.0055(19) -0.048(3)
C15 0.167(5) 0.049(2) 0.120(4) -0.010(2) 0.022(3) -0.013(3)
C1 0.072(3) 0.353(11) 0.070(3) -0.019(4) 0.019(2) -0.069(5)
C5 0.073(3) 0.270(9) 0.118(4) 0.024(5) 0.014(3) -0.022(4)
C4 0.189(7) 0.164(7) 0.152(6) -0.019(5) 0.049(5) -0.054(6)

loop_
_atom_type_symbol
_atom_type_description
_atom_type_scat_dispersion_real
_atom_type_scat_dispersion_imag
_atom_type_scat_source
C C 0.0033 0.0016 'International Tables Vol C Tables 4.2.6.8 and 6.1.1.4'
H H 0.0000 0.0000 'International Tables Vol C Tables 4.2.6.8 and 6.1.1.4'
N N 0.0061 0.0033 'International Tables Vol C Tables 4.2.6.8 and 6.1.1.4'
O O 0.0106 0.0060 'International Tables Vol C Tables 4.2.6.8 and 6.1.1.4'
P P 0.1023 0.0942 'International Tables Vol C Tables 4.2.6.8 and 6.1.1.4'
S S 0.1246 0.1234 'International Tables Vol C Tables 4.2.6.8 and 6.1.1.4'

loop_
_geom_angle_atom_site_label_1
_geom_angle_atom_site_label_2
_geom_angle_atom_site_label_3
_geom_angle
O5 S1 O4 119.87(17)
O5 S1 N1 109.78(16)
O4 S1 N1 103.12(16)
O5 S1 C16 108.20(16)
O4 S1 C16 108.48(15)
N1 S1 C16 106.63(14)
O1 P1 O3 113.72(16)
O1 P1 O2 113.73(16)
O3 P1 O2 104.00(12)
O1 P1 C6 114.09(15)
O3 P1 C6 104.70(13)
O2 P1 C6 105.57(13)
C1 O2 P1 118.1(3)
C3 O3 P1 122.3(2)
C7 N1 S1 129.2(2)
C7 N1 H23 106(3)
S1 N1 H23 121(3)
C10 C9 C14 117.4(3)
C10 C9 C6 121.9(2)
C14 C9 C6 120.7(2)
C6 C7 N1 120.7(3)
C6 C7 C8 122.7(2)
N1 C7 C8 116.5(3)
C7 C6 C9 122.0(2)
C7 C6 P1 122.8(2)
C9 C6 P1 115.3(2)
C13 C14 C9 121.2(3)
C13 C14 H14 119.4
C9 C14 H14 119.4
C16 C17 C18 119.5(3)
C16 C17 H17 120.3
C18 C17 H17 120.3
C11 C10 C9 121.2(3)
C11 C10 H10 119.4
C9 C10 H10 119.4
C7 C8 H8A 109.5
C7 C8 H8B 109.5
H8A C8 H8B 109.5
C7 C8 H8C 109.5
H8A C8 H8C 109.5
H8B C8 H8C 109.5
C17 C16 C21 120.1(3)
C17 C16 S1 121.1(3)
C21 C16 S1 118.8(3)
C14 C13 C12 121.8(3)
C14 C13 H13 119.1
C12 C13 H13 119.1
C13 C12 C11 117.1(3)
C13 C12 C15 122.6(3)
C11 C12 C15 120.2(3)
C10 C11 C12 121.4(3)
C10 C11 H11 119.3
C12 C11 H11 119.3
C17 C18 C19 121.6(4)
C17 C18 H18 119.2
C19 C18 H18 119.2
C20 C21 C16 119.8(4)
C20 C21 H21 120.1
C16 C21 H21 120.1
C18 C19 C20 117.8(4)
C18 C19 C22 121.4(4)
C20 C19 C22 120.9(4)
C21 C20 C19 121.3(4)
C21 C20 H20 119.4
C19 C20 H20 119.4
C4 C2 C1 110.1(6)
C4 C2 C5 115.7(6)
C1 C2 C5 106.3(4)
C4 C2 C3 108.6(5)
C1 C2 C3 110.3(4)
C5 C2 C3 105.7(4)
C19 C22 H22A 109.5
C19 C22 H22B 109.5
H22A C22 H22B 109.5
C19 C22 H22C 109.5
H22A C22 H22C 109.5
H22B C22 H22C 109.5
O3 C3 C2 114.0(3)
O3 C3 H3A 108.7
C2 C3 H3A 108.7
O3 C3 H3B 108.7
C2 C3 H3B 108.7
H3A C3 H3B 107.6
C12 C15 H15A 109.5
C12 C15 H15B 109.5
H15A C15 H15B 109.5
C12 C15 H15C 109.5
H15A C15 H15C 109.5
H15B C15 H15C 109.5
O2 C1 C2 115.2(4)
O2 C1 H1A 108.5
C2 C1 H1A 108.5
O2 C1 H1B 108.5
C2 C1 H1B 108.5
H1A C1 H1B 107.5
C2 C5 H5A 109.5
C2 C5 H5B 109.5
H5A C5 H5B 109.5
C2 C5 H5C 109.5
H5A C5 H5C 109.5
H5B C5 H5C 109.5
C2 C4 H4A 109.5
C2 C4 H4B 109.5
H4A C4 H4B 109.5
C2 C4 H4C 109.5
H4A C4 H4C 109.5
H4B C4 H4C 109.5

loop_
_geom_bond_atom_site_label_1
_geom_bond_atom_site_label_2
_geom_bond_distance
S1 O5 1.427(3)
S1 O4 1.431(2)
S1 N1 1.630(3)
S1 C16 1.757(4)
P1 O1 1.466(3)
P1 O3 1.573(2)
P1 O2 1.576(2)
P1 C6 1.775(3)
O2 C1 1.402(5)
O3 C3 1.392(4)
N1 C7 1.398(4)
N1 H23 0.80(4)
C9 C10 1.384(4)
C9 C14 1.385(4)
C9 C6 1.498(4)
C7 C6 1.349(4)
C7 C8 1.491(4)
C14 C13 1.378(4)
C14 H14 0.9300
C17 C16 1.369(5)
C17 C18 1.373(5)
C17 H17 0.9300
C10 C11 1.383(4)
C10 H10 0.9300
C8 H8A 0.9600
C8 H8B 0.9600
C8 H8C 0.9600
C16 C21 1.386(5)
C13 C12 1.380(5)
C13 H13 0.9300
C12 C11 1.386(5)
C12 C15 1.517(5)
C11 H11 0.9300
C18 C19 1.382(6)
C18 H18 0.9300
C21 C20 1.363(6)
C21 H21 0.9300
C19 C20 1.386(6)
C19 C22 1.502(6)
C20 H20 0.9300
C2 C4 1.426(9)
C2 C1 1.490(6)
C2 C5 1.513(7)
C2 C3 1.517(6)
C22 H22A 0.9600
C22 H22B 0.9600
C22 H22C 0.9600
C3 H3A 0.9700
C3 H3B 0.9700
C15 H15A 0.9600
C15 H15B 0.9600
C15 H15C 0.9600
C1 H1A 0.9700
C1 H1B 0.9700
C5 H5A 0.9600
C5 H5B 0.9600
C5 H5C 0.9600
C4 H4A 0.9600
C4 H4B 0.9600
C4 H4C 0.9600
